data_2102690
loop_
_publ_author_name
'Blake, Alexander J.'
'Li, Wan-Sheung'
'Lippolis, Vito'
'Parsons, Simon'
'Schr\"oder, Martin'

_publ_section_title
;
 Extended structures of polyiodide salts of transition metal
 macrocyclic complexes
;
_journal_coeditor_code GP5013
_journal_issue 1
_journal_name_full 'Acta Crystallographica Section B'
_journal_page_first 81
_journal_page_last 92
_journal_paper_doi 10.1107/S0108768106041668
_journal_volume 63
_journal_year 2007
_chemical_formula_moiety 'Co(C6 H12 S3)2 3+, 3(I3 -), I2'
_chemical_formula_sum 'C12 H24 Co I11 S6'
_chemical_formula_weight 1815.56
_chemical_name_systematic
;
 ?
;
_space_group_IT_number 15
_symmetry_cell_setting monoclinic
_symmetry_space_group_name_Hall '-C 2yc'
_symmetry_space_group_name_H-M 'C 1 2/c 1'
_atom_sites_solution_hydrogens geom
_atom_sites_solution_primary direct
_atom_sites_solution_secondary difmap
_audit_creation_method 'enCIFer editing of SHELXL97 CIF output'
_cell_angle_alpha 90.00
_cell_angle_beta 96.67(2)
_cell_angle_gamma 90.00
_cell_formula_units_Z 4
_cell_length_a 15.156(2)
_cell_length_b 17.772(4)
_cell_length_c 13.106(6)
_cell_measurement_reflns_used 47
_cell_measurement_temperature 150(2)
_cell_measurement_theta_max 16.75
_cell_measurement_theta_min 14.05
_cell_volume 3506.2(19)
_computing_cell_refinement 'Stadi4 (Stoe & Cie, 1996a)'
_computing_data_collection 'Stadi4 (Stoe & Cie, 1996a)'
_computing_data_reduction 'X-RED (Stoe & Cie, 1996b)'
_computing_molecular_graphics 'MERCURY (Macrae et al., 2006)'
_computing_publication_material 'enCIFer (Allen et al., 2004; PLATON (Spek, 2003)'
_computing_structure_refinement 'SHELXL97 (Sheldrick, 1998)'
_computing_structure_solution 'SHELXS97 (Sheldrick, 1990)'
_diffrn_ambient_temperature 150(2)
_diffrn_measured_fraction_theta_full 0.993
_diffrn_measured_fraction_theta_max 0.993
_diffrn_measurement_device_type 'Stoe Stadi-4 four-circle'
_diffrn_measurement_method '\w-\q, profile learning'
_diffrn_radiation_monochromator graphite
_diffrn_radiation_source 'fine-focus sealed tube'
_diffrn_radiation_type MoK\a
_diffrn_radiation_wavelength 0.71073
_diffrn_reflns_av_R_equivalents 0.059
_diffrn_reflns_av_sigmaI/netI 0.046
_diffrn_reflns_limit_h_max 17
_diffrn_reflns_limit_h_min -17
_diffrn_reflns_limit_k_max 21
_diffrn_reflns_limit_k_min 0
_diffrn_reflns_limit_l_max 15
_diffrn_reflns_limit_l_min -6
_diffrn_reflns_number 4855
_diffrn_reflns_theta_full 25.04
_diffrn_reflns_theta_max 25.04
_diffrn_reflns_theta_min 2.71
_diffrn_standards_decay_% 'random variation +-4.5'
_diffrn_standards_interval_time 60
_diffrn_standards_number 3
_exptl_absorpt_coefficient_mu 10.539
_exptl_absorpt_correction_T_max 0.530
_exptl_absorpt_correction_T_min 0.476
_exptl_absorpt_correction_type integration
_exptl_absorpt_process_details '(X-RED; Stoe & Cie, 1995a)'
_exptl_crystal_colour black
_exptl_crystal_density_diffrn 3.439
_exptl_crystal_density_method 'not measured'
_exptl_crystal_description block
_exptl_crystal_F_000 3208
_exptl_crystal_size_max 0.38
_exptl_crystal_size_mid 0.27
_exptl_crystal_size_min 0.25
_refine_diff_density_max 1.28
_refine_diff_density_min -2.21
_refine_ls_extinction_coef 0.00016(3)
_refine_ls_extinction_expression Fc^*^=kFc[1+0.001xFc^2^\l^3^/sin(2\q)]^-1/4^
_refine_ls_extinction_method SHELXL
_refine_ls_goodness_of_fit_ref 1.13
_refine_ls_hydrogen_treatment constr
_refine_ls_matrix_type full
_refine_ls_number_parameters 139
_refine_ls_number_reflns 3075
_refine_ls_number_restraints 0
_refine_ls_restrained_S_all 1.13
_refine_ls_R_factor_all 0.0417
_refine_ls_R_factor_gt 0.0381
_refine_ls_shift/su_max 0.001
_refine_ls_shift/su_mean 0.000
_refine_ls_structure_factor_coef Fsqd
_refine_ls_weighting_details 'w=1/[\s^2^(Fo^2^)+(0.05P)^2^+91.0P] where P=(Fo^2^+2Fc^2^)/3'
_refine_ls_weighting_scheme calc
_refine_ls_wR_factor_gt 0.103
_refine_ls_wR_factor_ref 0.108
_reflns_number_gt 2826
_reflns_number_total 3075
_reflns_threshold_expression I>2\s(I)
_cod_data_source_file gp5013.cif
_cod_data_source_block 1
_cod_depositor_comments
;
The following automatic conversions were performed:

'_refine_ls_weighting_scheme' value 'calc
w=1/[\s^2^(Fo^2^)+(0.05P)^2^+91.0P] where P=(Fo^2^+2Fc^2^)/3' was
changed to 'calc'. New tag '_refine_ls_weighting_details' was
created. The value of the new tag was set to
'w=1/[\s^2^(Fo^2^)+(0.05P)^2^+91.0P] where P=(Fo^2^+2Fc^2^)/3'.

Automatic conversion script
Id: cif_fix_values 3143 2015-03-26 13:38:13Z robertas 
;
_cod_original_cell_volume 3506.2(18)
_cod_database_code 2102690
_cod_database_fobs_code 2102690

loop_
_symmetry_equiv_pos_as_xyz
'x, y, z'
'-x, y, -z+1/2'
'x+1/2, y+1/2, z'
'-x+1/2, y+1/2, -z+1/2'
'-x, -y, -z'
'x, -y, z-1/2'
'-x+1/2, -y+1/2, -z'
'x+1/2, -y+1/2, z-1/2'

loop_
_atom_site_type_symbol
_atom_site_label
_atom_site_fract_x
_atom_site_fract_y
_atom_site_fract_z
_atom_site_U_iso_or_equiv
_atom_site_adp_type
_atom_site_calc_flag
_atom_site_refinement_flags
_atom_site_occupancy
Co Co 0.2500 0.2500 0.5000 0.0116(3) Uani d S 1
S S1 0.30500(14) 0.23008(12) 0.66408(15) 0.0149(4) Uani d . 1
C C2 0.2260(5) 0.2741(5) 0.7398(6) 0.0142(17) Uani d . 1
H H2A 0.2262 0.2471 0.8059 0.017 Uiso calc R 1
H H2B 0.2438 0.3269 0.7548 0.017 Uiso calc R 1
C C3 0.1311(6) 0.2722(5) 0.6806(7) 0.0185(18) Uani d . 1
H H3A 0.0911 0.3035 0.7176 0.022 Uiso calc R 1
H H3B 0.1085 0.2199 0.6791 0.022 Uiso calc R 1
S S4 0.12929(13) 0.30638(11) 0.55054(15) 0.0131(4) Uani d . 1
C C5 0.1618(6) 0.4059(5) 0.5691(7) 0.0168(18) Uani d . 1
H H5A 0.1085 0.4383 0.5570 0.020 Uiso calc R 1
H H5B 0.1888 0.4138 0.6408 0.020 Uiso calc R 1
C C6 0.2266(6) 0.4274(5) 0.4970(7) 0.0155(17) Uani d . 1
H H6A 0.2496 0.4785 0.5147 0.019 Uiso calc R 1
H H6B 0.1956 0.4292 0.4263 0.019 Uiso calc R 1
S S7 0.32014(14) 0.36215(12) 0.50030(15) 0.0150(4) Uani d . 1
C C8 0.3717(5) 0.3721(5) 0.6324(6) 0.0151(17) Uani d . 1
H H8A 0.4258 0.4036 0.6336 0.018 Uiso calc R 1
H H8B 0.3301 0.3978 0.6736 0.018 Uiso calc R 1
C C9 0.3963(5) 0.2962(5) 0.6793(6) 0.0161(17) Uani d . 1
H H9A 0.4162 0.3027 0.7534 0.019 Uiso calc R 1
H H9B 0.4467 0.2752 0.6467 0.019 Uiso calc R 1
I I1 0.19539(4) 0.07019(3) 0.78067(4) 0.02182(19) Uani d . 1
I I2 0.0000 0.07134(5) 0.7500 0.0206(2) Uani d S 1
I I3 0.40366(4) 0.10956(3) 1.08221(4) 0.02258(19) Uani d . 1
I I4 0.39235(4) 0.27250(3) 1.00653(4) 0.02008(19) Uani d . 1
I I5 0.38891(4) 0.41948(4) 0.92459(5) 0.02446(19) Uani d . 1
I I6 0.46869(4) 0.09434(3) 0.84466(4) 0.02196(19) Uani d . 1

loop_
_atom_site_aniso_label
_atom_site_aniso_U_11
_atom_site_aniso_U_22
_atom_site_aniso_U_33
_atom_site_aniso_U_12
_atom_site_aniso_U_13
_atom_site_aniso_U_23
Co 0.0128(8) 0.0114(7) 0.0116(7) -0.0001(6) 0.0057(6) -0.0008(6)
S1 0.0147(10) 0.0164(10) 0.0142(9) 0.0015(8) 0.0040(8) -0.0005(8)
C2 0.014(4) 0.019(4) 0.011(4) -0.006(3) 0.004(3) -0.003(3)
C3 0.016(4) 0.020(4) 0.020(4) 0.004(4) 0.004(3) 0.003(3)
S4 0.0111(9) 0.0137(10) 0.0154(9) 0.0007(8) 0.0051(7) -0.0016(8)
C5 0.015(4) 0.018(4) 0.017(4) 0.008(3) -0.003(3) 0.002(3)
C6 0.019(4) 0.010(4) 0.017(4) 0.005(3) 0.003(3) 0.005(3)
S7 0.0159(10) 0.0140(10) 0.0160(9) -0.0017(8) 0.0059(8) -0.0011(8)
C8 0.006(4) 0.019(4) 0.020(4) -0.002(3) 0.001(3) -0.004(3)
C9 0.008(4) 0.022(4) 0.019(4) -0.001(3) 0.002(3) -0.002(3)
I1 0.0252(3) 0.0188(3) 0.0226(3) -0.0004(2) 0.0078(2) 0.0040(2)
I2 0.0273(5) 0.0164(4) 0.0189(4) 0.000 0.0060(3) 0.000
I3 0.0261(4) 0.0190(3) 0.0247(3) -0.0015(2) 0.0118(2) -0.0011(2)
I4 0.0178(3) 0.0234(3) 0.0202(3) 0.0023(2) 0.0070(2) -0.0020(2)
I5 0.0302(4) 0.0211(3) 0.0245(3) 0.0044(2) 0.0131(3) 0.0010(2)
I6 0.0224(3) 0.0205(3) 0.0230(3) -0.0008(2) 0.0027(2) 0.0009(2)

loop_
_atom_type_symbol
_atom_type_description
_atom_type_scat_dispersion_real
_atom_type_scat_dispersion_imag
_atom_type_scat_source
C C 0.0033 0.0016 'International Tables Vol C Tables 4.2.6.8 and 6.1.1.4'
H H 0.0000 0.0000 'International Tables Vol C Tables 4.2.6.8 and 6.1.1.4'
S S 0.1246 0.1234 'International Tables Vol C Tables 4.2.6.8 and 6.1.1.4'
Co Co 0.3494 0.9721 'International Tables Vol C Tables 4.2.6.8 and 6.1.1.4'
I I -0.4742 1.8119 'International Tables Vol C Tables 4.2.6.8 and 6.1.1.4'

loop_
_exptl_crystal_face_index_h
_exptl_crystal_face_index_k
_exptl_crystal_face_index_l
_exptl_crystal_face_perp_dist
1.00 1.00 0.00 0.116
-2.00 1.00 0.00 0.136
-1.00 -1.00 0.00 0.116
1.00 -2.00 0.00 0.116
1.00 1.00 -2.00 0.136
0.00 0.00 -1.00 0.202
-1.00 0.00 1.00 0.124
-1.00 1.00 1.00 0.128
1.00 -1.00 -1.00 0.128
1.00 -1.00 0.00 0.136
0.00 1.00 0.00 0.132

loop_
_geom_angle_atom_site_label_1
_geom_angle_atom_site_label_2
_geom_angle_atom_site_label_3
_geom_angle_site_symmetry_1
_geom_angle
_geom_angle_publ_flag
S1 Co S4 . 90.71(8) y
S1 Co S7 . 90.87(8) y
S4 Co S7 . 90.29(7) y
C9 S1 C2 . 101.8(4) ?
C9 S1 Co . 101.4(3) ?
C2 S1 Co . 105.1(3) ?
C3 C2 S1 . 110.4(6) ?
C2 C3 S4 . 112.0(6) ?
C3 S4 C5 . 102.9(4) ?
C3 S4 Co . 101.8(3) ?
C5 S4 Co . 104.6(3) ?
C6 C5 S4 . 110.3(6) ?
C5 C6 S7 . 112.9(6) ?
C8 S7 C6 . 101.9(4) ?
C8 S7 Co . 103.7(3) ?
C6 S7 Co . 101.3(3) ?
C9 C8 S7 . 111.0(6) ?
C8 C9 S1 . 112.7(6) ?
I1 I2 I1 2_556 179.21(4) ?
I3 I4 I5 . 175.75(3) y
C3 C2 H2A . 109.6 ?
S1 C2 H2A . 109.6 ?
C3 C2 H2B . 109.6 ?
S1 C2 H2B . 109.6 ?
H2A C2 H2B . 108.1 ?
C2 C3 H3A . 109.2 ?
S4 C3 H3A . 109.2 ?
C2 C3 H3B . 109.2 ?
S4 C3 H3B . 109.2 ?
H3A C3 H3B . 107.9 ?
C6 C5 H5A . 109.6 ?
S4 C5 H5A . 109.6 ?
C6 C5 H5B . 109.6 ?
S4 C5 H5B . 109.6 ?
H5A C5 H5B . 108.1 ?
C5 C6 H6A . 109.0 ?
S7 C6 H6A . 109.0 ?
C5 C6 H6B . 109.0 ?
S7 C6 H6B . 109.0 ?
H6A C6 H6B . 107.8 ?
C9 C8 H8A . 109.4 ?
S7 C8 H8A . 109.4 ?
C9 C8 H8B . 109.4 ?
S7 C8 H8B . 109.4 ?
H8A C8 H8B . 108.0 ?
C8 C9 H9A . 109.1 ?
S1 C9 H9A . 109.1 ?
C8 C9 H9B . 109.1 ?
S1 C9 H9B . 109.1 ?
H9A C9 H9B . 107.8 ?

loop_
_geom_bond_atom_site_label_1
_geom_bond_atom_site_label_2
_geom_bond_site_symmetry_2
_geom_bond_distance
_geom_bond_publ_flag
Co S1 . 2.242(2) y
Co S4 . 2.252(2) y
Co S7 . 2.259(2) y
S1 C2 . 1.818(8) ?
S1 C9 . 1.809(9) ?
C2 C3 . 1.553(12) ?
C3 S4 . 1.808(9) ?
S4 C5 . 1.845(9) ?
C5 C6 . 1.490(13) ?
C6 S7 . 1.828(9) ?
S7 C8 . 1.823(8) ?
C8 C9 . 1.512(13) ?
I1 I2 . 2.9419(14) y
I3 I4 . 3.0593(11) y
I4 I5 . 2.8225(10) y
I6 I6 2_656 2.7577(16) y
C2 H2A . 0.9900 ?
C2 H2B . 0.9900 ?
C3 H3A . 0.9900 ?
C3 H3B . 0.9900 ?
C5 H5A . 0.9900 ?
C5 H5B . 0.9900 ?
C6 H6A . 0.9900 ?
C6 H6B . 0.9900 ?
C8 H8A . 0.9900 ?
C8 H8B . 0.9900 ?
C9 H9A . 0.9900 ?
C9 H9B . 0.9900 ?

loop_
_geom_torsion_atom_site_label_1
_geom_torsion_atom_site_label_2
_geom_torsion_atom_site_label_3
_geom_torsion_atom_site_label_4
_geom_torsion
C9 S1 C2 C3 135.2(6)
S1 C2 C3 S4 -49.6(7)
C2 C3 S4 C5 -64.6(7)
C3 S4 C5 C6 137.0(6)
S4 C5 C6 S7 -50.8(7)
C5 C6 S7 C8 -62.5(7)
C6 S7 C8 C9 135.9(6)
S7 C8 C9 S1 -50.8(7)
C2 S1 C9 C8 -64.6(7)
